data_7243541
loop_
_publ_author_name
'Ndamyabera, Christophe A.'
'Chatterjee, Nabanita'
'Oliver, Clive L.'
'Bourne, Susan A.'

_publ_section_title
;
 Robust pyridylbenzoate metal--organic frameworks as sorbents for volatile
 solvents and gases
;
_journal_issue 40
_journal_name_full CrystEngComm
_journal_page_first 7162
_journal_page_last 7170
_journal_paper_doi 10.1039/D1CE01052B
_journal_volume 23
_journal_year 2021
_chemical_formula_sum 'C24 H16 Co N2 O4'
_chemical_formula_weight 455.32
_space_group_crystal_system monoclinic
_space_group_IT_number 14
_space_group_name_Hall '-P 2ybc'
_space_group_name_H-M_alt 'P 1 21/c 1'
_atom_sites_solution_hydrogens geom
_audit_creation_method SHELXL-2018/3
_audit_update_record
;
2021-07-31 deposited with the CCDC.	2021-09-20 downloaded from the CCDC.
;
_cell_angle_alpha 90
_cell_angle_beta 98.243(2)
_cell_angle_gamma 90
_cell_formula_units_Z 4
_cell_length_a 10.3931(14)
_cell_length_b 16.027(2)
_cell_length_c 14.996(2)
_cell_measurement_reflns_used 22903
_cell_measurement_temperature 100(2)
_cell_measurement_theta_max 27.963
_cell_measurement_theta_min 1.870
_cell_volume 2472.1(6)
_computing_cell_refinement 'SAINT-Plus (Bruker, 2004)'
_computing_data_collection 'APEX2 (Bruker, 2005)'
_computing_data_reduction 'SAINT-Plus and XPREP (Bruker 2004)'
_computing_molecular_graphics 'X-Seed (Barbour, 1999)'
_computing_structure_refinement 'SHELXL-2018/3 (Sheldrick, 2018)'
_computing_structure_solution 'SHELXT 2014/5 (Sheldrick, 2014)'
_diffrn_ambient_temperature 100(2)
_diffrn_measured_fraction_theta_full 0.996
_diffrn_measured_fraction_theta_max 0.992
_diffrn_measurement_device_type 'Bruker Kappa Duo Apex II diffractometer'
_diffrn_measurement_method '1.2\% \f scans and \w scans'
_diffrn_radiation_type MoK\a
_diffrn_radiation_wavelength 0.71073
_diffrn_reflns_av_R_equivalents 0.0735
_diffrn_reflns_av_unetI/netI 0.0795
_diffrn_reflns_Laue_measured_fraction_full 0.996
_diffrn_reflns_Laue_measured_fraction_max 0.992
_diffrn_reflns_limit_h_max 13
_diffrn_reflns_limit_h_min -13
_diffrn_reflns_limit_k_max 20
_diffrn_reflns_limit_k_min -20
_diffrn_reflns_limit_l_max 19
_diffrn_reflns_limit_l_min -19
_diffrn_reflns_number 22903
_diffrn_reflns_point_group_measured_fraction_full 0.996
_diffrn_reflns_point_group_measured_fraction_max 0.992
_diffrn_reflns_theta_full 25.242
_diffrn_reflns_theta_max 27.963
_diffrn_reflns_theta_min 1.870
_diffrn_source 'fine-focus sealed tube'
_exptl_absorpt_coefficient_mu 0.722
_exptl_absorpt_correction_T_max 0.944
_exptl_absorpt_correction_T_min 0.923
_exptl_absorpt_correction_type multi-scan
_exptl_absorpt_process_details '(SADABS; Sheldrick, 1996)'
_exptl_crystal_colour red
_exptl_crystal_density_diffrn 1.223
_exptl_crystal_density_method 'not measured'
_exptl_crystal_description block
_exptl_crystal_F_000 932
_exptl_crystal_size_max 0.14
_exptl_crystal_size_mid 0.090
_exptl_crystal_size_min 0.080
_refine_diff_density_max 0.697
_refine_diff_density_min -0.585
_refine_diff_density_rms 0.111
_refine_ls_extinction_coef 0.0031(6)
_refine_ls_extinction_expression Fc^*^=kFc[1+0.001xFc^2^\l^3^/sin(2\q)]^-1/4^
_refine_ls_extinction_method 'SHELXL-2018/3 (Sheldrick 2018)'
_refine_ls_goodness_of_fit_ref 1.042
_refine_ls_hydrogen_treatment constr
_refine_ls_matrix_type full
_refine_ls_number_parameters 335
_refine_ls_number_reflns 5889
_refine_ls_number_restraints 0
_refine_ls_restrained_S_all 1.042
_refine_ls_R_factor_all 0.1085
_refine_ls_R_factor_gt 0.0655
_refine_ls_shift/su_max 0.001
_refine_ls_shift/su_mean 0.000
_refine_ls_structure_factor_coef Fsqd
_refine_ls_weighting_details 'w=1/[\s^2^(Fo^2^)+(0.0848P)^2^+3.7939P] where P=(Fo^2^+2Fc^2^)/3'
_refine_ls_weighting_scheme calc
_refine_ls_wR_factor_gt 0.1677
_refine_ls_wR_factor_ref 0.1878
_reflns_Friedel_coverage 0.000
_reflns_number_gt 3893
_reflns_number_total 5889
_reflns_threshold_expression 'I > 2\s(I)'
_cod_data_source_file d1ce01052b2.cif
_cod_data_source_block 1d_final
_cod_depositor_comments 'Adding full bibliography for 7243541--7243544.cif.'
_cod_original_cell_volume 2472.2(6)
_cod_original_sg_symbol_H-M 'P 21/c'
_cod_database_code 7243541
_shelx_shelxl_version_number 2018/3
_shelx_space_group_comment
;
The symmetry employed for this shelxl refinement is uniquely defined
by the following loop, which should always be used as a source of
symmetry information in preference to the above space-group names.
They are only intended as comments.
;

loop_
_space_group_symop_operation_xyz
'x, y, z'
'-x, y+1/2, -z+1/2'
'-x, -y, -z'
'x, -y-1/2, z-1/2'

loop_
_atom_site_label
_atom_site_type_symbol
_atom_site_fract_x
_atom_site_fract_y
_atom_site_fract_z
_atom_site_U_iso_or_equiv
_atom_site_adp_type
_atom_site_occupancy
_atom_site_site_symmetry_order
_atom_site_calc_flag
_atom_site_refinement_flags_posn
_atom_site_refinement_flags_adp
_atom_site_refinement_flags_occupancy
_atom_site_disorder_assembly
_atom_site_disorder_group
Co1 Co 0.36281(5) 0.58019(3) 0.03613(3) 0.02184(17) Uani 1 1 d . . . . .
C31 C -0.1636(12) 0.2420(9) 0.2471(8) 0.027(3) Uani 0.440(18) 1 d . . P A 2
H31 H -0.233193 0.213501 0.214832 0.033 Uiso 0.440(18) 1 calc R U P A 2
C41 C -0.0837(13) 0.2915(10) 0.2016(9) 0.027(3) Uani 0.440(18) 1 d . . P A 2
H41 H -0.102619 0.298134 0.139541 0.032 Uiso 0.440(18) 1 calc R U P A 2
C61 C 0.0366(15) 0.3326(12) 0.3426(8) 0.049(5) Uani 0.440(18) 1 d . . P A 2
H61 H 0.098618 0.367323 0.374377 0.059 Uiso 0.440(18) 1 calc R U P A 2
C71 C -0.0410(14) 0.2835(13) 0.3892(9) 0.051(5) Uani 0.440(18) 1 d . . P A 2
H71 H -0.027533 0.283385 0.451899 0.061 Uiso 0.440(18) 1 calc R U P A 2
C91 C 0.4832(17) 0.7017(12) 0.3838(12) 0.033(4) Uiso 0.236(7) 1 d . . P B 2
H91 H 0.442052 0.654937 0.356139 0.039 Uiso 0.236(7) 1 calc R U P B 2
C101 C 0.4170(15) 0.7600(10) 0.4313(11) 0.025(4) Uiso 0.236(7) 1 d . . P B 2
H101 H 0.330143 0.749835 0.436003 0.030 Uiso 0.236(7) 1 calc R U P B 2
C111 C 0.592(3) 0.8356(19) 0.464(2) 0.063(7) Uiso 0.236(7) 1 d . . P B 2
H111 H 0.636565 0.880049 0.494100 0.076 Uiso 0.236(7) 1 calc R U P B 2
C121 C 0.667(3) 0.785(2) 0.417(2) 0.077(9) Uiso 0.236(7) 1 d . . P B 2
H121 H 0.752351 0.799503 0.413312 0.092 Uiso 0.236(7) 1 calc R U P B 2
O1A O 0.5279(2) 0.53105(18) 0.10421(18) 0.0276(6) Uani 1 1 d . . . . .
N1A N 0.4737(3) 0.8309(2) 0.4712(2) 0.0301(8) Uani 1 1 d . . . . .
C1A C 0.6476(4) 0.5199(2) 0.1269(2) 0.0223(8) Uani 1 1 d . . . . .
O2A O 0.7158(2) 0.47296(17) 0.08441(17) 0.0262(6) Uani 1 1 d . . . . .
C2A C 0.7135(4) 0.5637(3) 0.2092(3) 0.0292(9) Uani 1 1 d . . . . .
C3A C 0.6417(4) 0.6183(3) 0.2570(3) 0.0298(9) Uani 1 1 d . . . . .
H3A H 0.553290 0.625440 0.237742 0.036 Uiso 1 1 calc R U . . .
C4A C 0.7001(4) 0.6613(3) 0.3317(3) 0.0415(11) Uani 1 1 d . . . . .
C5A C 0.8343(5) 0.6527(4) 0.3586(4) 0.071(2) Uani 1 1 d . . . . .
H5A H 0.875220 0.682357 0.407951 0.086 Uiso 1 1 calc R U . . .
C6A C 0.9064(5) 0.5994(4) 0.3112(5) 0.080(2) Uani 1 1 d . . . . .
H6A H 0.995274 0.593526 0.329498 0.096 Uiso 1 1 calc R U . . .
C7A C 0.8462(4) 0.5548(3) 0.2365(4) 0.0511(14) Uani 1 1 d . . . . .
H7A H 0.894876 0.519370 0.205295 0.061 Uiso 1 1 calc R U . . .
C8A C 0.6221(4) 0.7197(3) 0.3807(3) 0.0384(11) Uani 1 1 d . . . . .
C9A C 0.5187(6) 0.7664(4) 0.3335(4) 0.0444(17) Uani 0.764(7) 1 d . . P B 1
H9A H 0.497883 0.760871 0.271345 0.053 Uiso 0.764(7) 1 calc R U P B 1
C10A C 0.4486(6) 0.8202(4) 0.3801(4) 0.0439(18) Uani 0.764(7) 1 d . . P B 1
H10A H 0.381080 0.850575 0.347891 0.053 Uiso 0.764(7) 1 calc R U P B 1
C11A C 0.5802(7) 0.7956(4) 0.5113(4) 0.048(2) Uani 0.764(7) 1 d . . P B 1
H11A H 0.605394 0.806845 0.572112 0.057 Uiso 0.764(7) 1 calc R U P B 1
C12A C 0.6577(7) 0.7426(5) 0.4692(5) 0.057(2) Uani 0.764(7) 1 d . . P B 1
H12A H 0.734637 0.722241 0.501111 0.068 Uiso 0.764(7) 1 calc R U P B 1
O1B O -0.3393(3) 0.1643(2) 0.3535(2) 0.0350(7) Uani 1 1 d . . . . .
N1B N 0.2604(3) 0.4870(2) 0.1031(2) 0.0289(8) Uani 1 1 d . . . . .
C1B C -0.2274(4) 0.1834(3) 0.3931(3) 0.0278(9) Uani 1 1 d . . . . .
O2B O -0.1883(3) 0.15905(19) 0.47195(18) 0.0333(7) Uani 1 1 d . . . . .
C2B C -0.1386(4) 0.2348(3) 0.3431(3) 0.0298(9) Uani 1 1 d . . . . .
C3B C -0.1870(11) 0.2774(10) 0.2698(8) 0.041(3) Uani 0.560(18) 1 d . . P A 1
H3B H -0.275909 0.275172 0.249902 0.050 Uiso 0.560(18) 1 calc R U P A 1
C4B C -0.1081(11) 0.3253(10) 0.2220(9) 0.040(3) Uani 0.560(18) 1 d . . P A 1
H4B H -0.145551 0.354130 0.171003 0.048 Uiso 0.560(18) 1 calc R U P A 1
C5B C 0.0232(4) 0.3307(3) 0.2485(3) 0.0368(11) Uani 1 1 d . . . . .
C6B C 0.0793(9) 0.2791(10) 0.3218(8) 0.052(4) Uani 0.560(18) 1 d . . P A 1
H6B H 0.169129 0.276673 0.337232 0.063 Uiso 0.560(18) 1 calc R U P A 1
C7B C 0.0000(9) 0.2326(9) 0.3698(7) 0.046(3) Uani 0.560(18) 1 d . . P A 1
H7B H 0.035931 0.200450 0.418711 0.056 Uiso 0.560(18) 1 calc R U P A 1
C8B C 0.1067(4) 0.3828(3) 0.1976(3) 0.0369(11) Uani 1 1 d . . . . .
C9B C 0.0697(4) 0.4040(3) 0.1081(3) 0.0450(13) Uani 1 1 d . . . . .
H9B H -0.007962 0.383700 0.077163 0.054 Uiso 1 1 calc R U . . .
C10B C 0.1476(4) 0.4552(3) 0.0645(3) 0.0388(11) Uani 1 1 d . . . . .
H10B H 0.119514 0.468335 0.004422 0.047 Uiso 1 1 calc R U . . .
C11B C 0.2973(4) 0.4654(4) 0.1894(3) 0.0501(14) Uani 1 1 d . . . . .
H11B H 0.376970 0.485006 0.217794 0.060 Uiso 1 1 calc R U . . .
C12B C 0.2256(5) 0.4164(4) 0.2383(3) 0.0577(17) Uani 1 1 d . . . . .
H12B H 0.255435 0.405270 0.298604 0.069 Uiso 1 1 calc R U . . .

loop_
_atom_site_aniso_label
_atom_site_aniso_U_11
_atom_site_aniso_U_22
_atom_site_aniso_U_33
_atom_site_aniso_U_23
_atom_site_aniso_U_13
_atom_site_aniso_U_12
Co1 0.0214(3) 0.0246(3) 0.0214(3) 0.0003(2) 0.00956(19) 0.0019(2)
C31 0.021(5) 0.041(8) 0.022(6) -0.003(5) 0.010(4) -0.009(5)
C41 0.024(6) 0.035(8) 0.022(6) 0.005(5) 0.005(4) -0.013(5)
C61 0.038(8) 0.071(12) 0.034(6) 0.012(7) -0.009(5) -0.042(8)
C71 0.036(7) 0.081(13) 0.031(6) 0.027(7) -0.010(5) -0.037(8)
O1A 0.0223(13) 0.0326(16) 0.0287(15) -0.0012(12) 0.0060(11) 0.0032(11)
N1A 0.0264(17) 0.0322(19) 0.0326(19) -0.0104(15) 0.0072(14) -0.0003(14)
C1A 0.0261(19) 0.0224(19) 0.0199(18) 0.0063(15) 0.0092(15) -0.0002(15)
O2A 0.0260(13) 0.0309(16) 0.0242(14) -0.0016(12) 0.0119(11) 0.0045(11)
C2A 0.027(2) 0.032(2) 0.030(2) -0.0053(17) 0.0056(17) 0.0059(16)
C3A 0.026(2) 0.032(2) 0.031(2) -0.0023(18) 0.0047(17) 0.0079(17)
C4A 0.031(2) 0.051(3) 0.041(3) -0.017(2) 0.0005(19) 0.013(2)
C5A 0.038(3) 0.094(5) 0.076(4) -0.052(4) -0.015(3) 0.024(3)
C6A 0.031(3) 0.104(5) 0.096(5) -0.062(4) -0.017(3) 0.026(3)
C7A 0.028(2) 0.060(3) 0.063(3) -0.032(3) -0.001(2) 0.016(2)
C8A 0.029(2) 0.048(3) 0.037(2) -0.017(2) 0.0022(18) 0.009(2)
C9A 0.051(4) 0.050(4) 0.033(3) -0.005(3) 0.006(3) 0.019(3)
C10A 0.040(3) 0.060(4) 0.030(3) -0.008(3) 0.001(3) 0.024(3)
C11A 0.064(4) 0.049(4) 0.025(3) -0.014(3) -0.011(3) 0.033(3)
C12A 0.051(4) 0.067(5) 0.043(4) -0.036(4) -0.027(3) 0.038(4)
O1B 0.0220(14) 0.0471(19) 0.0354(16) 0.0157(14) 0.0020(12) -0.0107(13)
N1B 0.0230(16) 0.042(2) 0.0229(17) 0.0057(15) 0.0057(13) -0.0020(15)
C1B 0.026(2) 0.030(2) 0.029(2) 0.0038(17) 0.0086(17) -0.0030(16)
O2B 0.0330(15) 0.0431(18) 0.0240(15) 0.0066(13) 0.0051(12) -0.0114(13)
C2B 0.026(2) 0.037(2) 0.027(2) 0.0057(18) 0.0050(16) -0.0089(17)
C3B 0.027(5) 0.067(9) 0.032(6) 0.016(6) 0.008(4) -0.005(5)
C4B 0.028(5) 0.056(9) 0.034(6) 0.019(6) -0.002(4) -0.003(5)
C5B 0.025(2) 0.053(3) 0.033(2) 0.017(2) 0.0055(18) -0.007(2)
C6B 0.021(4) 0.081(10) 0.052(6) 0.043(7) -0.004(4) -0.012(5)
C7B 0.035(5) 0.060(8) 0.043(6) 0.035(5) 0.004(4) 0.002(5)
C8B 0.025(2) 0.049(3) 0.036(2) 0.014(2) 0.0037(18) -0.0100(19)
C9B 0.027(2) 0.076(4) 0.030(2) 0.020(2) -0.0018(18) -0.024(2)
C10B 0.032(2) 0.056(3) 0.028(2) 0.007(2) 0.0018(18) -0.015(2)
C11B 0.029(2) 0.076(4) 0.041(3) 0.026(3) -0.009(2) -0.025(2)
C12B 0.035(2) 0.096(5) 0.038(3) 0.037(3) -0.010(2) -0.023(3)

loop_
_atom_type_symbol
_atom_type_description
_atom_type_scat_dispersion_real
_atom_type_scat_dispersion_imag
_atom_type_scat_source
C C 0.0033 0.0016 'International Tables Vol C Tables 4.2.6.8 and 6.1.1.4'
H H 0.0000 0.0000 'International Tables Vol C Tables 4.2.6.8 and 6.1.1.4'
N N 0.0061 0.0033 'International Tables Vol C Tables 4.2.6.8 and 6.1.1.4'
O O 0.0106 0.0060 'International Tables Vol C Tables 4.2.6.8 and 6.1.1.4'
Co Co 0.3494 0.9721 'International Tables Vol C Tables 4.2.6.8 and 6.1.1.4'

loop_
_geom_angle_atom_site_label_1
_geom_angle_atom_site_label_2
_geom_angle_atom_site_label_3
_geom_angle
_geom_angle_site_symmetry_1
_geom_angle_site_symmetry_3
_geom_angle_publ_flag
O1A Co1 O2A 118.85(11) . 3_665 ?
O1A Co1 N1A 90.90(12) . 4_575 ?
O2A Co1 N1A 92.72(12) 3_665 4_575 ?
O1A Co1 N1B 86.28(12) . . ?
O2A Co1 N1B 87.83(12) 3_665 . ?
N1A Co1 N1B 177.02(13) 4_575 . ?
O1A Co1 O1B 92.11(11) . 2 ?
O2A Co1 O1B 148.30(10) 3_665 2 ?
N1A Co1 O1B 93.46(13) 4_575 2 ?
N1B Co1 O1B 87.59(13) . 2 ?
O1A Co1 O2B 152.03(11) . 2 ?
O2A Co1 O2B 88.23(10) 3_665 2 ?
N1A Co1 O2B 94.91(12) 4_575 2 ?
N1B Co1 O2B 88.03(12) . 2 ?
O1B Co1 O2B 60.27(10) 2 2 ?
O1A Co1 C1B 122.01(12) . 2 ?
O2A Co1 C1B 117.97(12) 3_665 2 ?
N1A Co1 C1B 97.17(13) 4_575 2 ?
N1B Co1 C1B 85.14(13) . 2 ?
O1B Co1 C1B 30.35(12) 2 2 ?
O2B Co1 C1B 30.09(11) 2 2 ?
C41 C31 C2B 120.1(10) . . ?
C41 C31 H31 119.9 . . ?
C2B C31 H31 119.9 . . ?
C5B C41 C31 120.2(11) . . ?
C5B C41 H41 119.9 . . ?
C31 C41 H41 119.9 . . ?
C71 C61 C5B 121.1(10) . . ?
C71 C61 H61 119.5 . . ?
C5B C61 H61 119.5 . . ?
C2B C71 C61 120.4(10) . . ?
C2B C71 H71 119.8 . . ?
C61 C71 H71 119.8 . . ?
C101 C91 C8A 115.8(15) . . ?
C101 C91 H91 122.1 . . ?
C8A C91 H91 122.1 . . ?
N1A C101 C91 123.8(14) . . ?
N1A C101 H101 118.1 . . ?
C91 C101 H101 118.1 . . ?
N1A C111 C121 130(3) . . ?
N1A C111 H111 115.2 . . ?
C121 C111 H111 115.2 . . ?
C8A C121 C111 121(3) . . ?
C8A C121 H121 119.3 . . ?
C111 C121 H121 119.3 . . ?
C1A O1A Co1 158.0(3) . . ?
C11A N1A C10A 115.6(4) . . ?
C111 N1A C101 112.0(15) . . ?
C11A N1A Co1 123.4(3) . 4_576 ?
C10A N1A Co1 119.9(3) . 4_576 ?
O1A C1A O2A 123.6(4) . . ?
O1A C1A C2A 118.4(3) . . ?
O2A C1A C2A 118.0(3) . . ?
C1A O2A Co1 120.5(2) . 3_665 ?
C7A C2A C3A 119.3(4) . . ?
C7A C2A C1A 120.8(4) . . ?
C3A C2A C1A 119.8(4) . . ?
C4A C3A C2A 121.3(4) . . ?
C4A C3A H3A 119.4 . . ?
C2A C3A H3A 119.4 . . ?
C3A C4A C5A 119.2(4) . . ?
C3A C4A C8A 120.3(4) . . ?
C5A C4A C8A 120.4(4) . . ?
C6A C5A C4A 119.9(5) . . ?
C6A C5A H5A 120.0 . . ?
C4A C5A H5A 120.0 . . ?
C5A C6A C7A 120.6(5) . . ?
C5A C6A H6A 119.7 . . ?
C7A C6A H6A 119.7 . . ?
C2A C7A C6A 119.6(4) . . ?
C2A C7A H7A 120.2 . . ?
C6A C7A H7A 120.2 . . ?
C12A C8A C9A 114.9(5) . . ?
C121 C8A C91 117.2(17) . . ?
C121 C8A C4A 123.2(15) . . ?
C12A C8A C4A 123.4(4) . . ?
C9A C8A C4A 120.7(4) . . ?
C91 C8A C4A 119.5(8) . . ?
C10A C9A C8A 119.7(5) . . ?
C10A C9A H9A 120.2 . . ?
C8A C9A H9A 120.2 . . ?
N1A C10A C9A 123.1(5) . . ?
N1A C10A H10A 118.5 . . ?
C9A C10A H10A 118.5 . . ?
N1A C11A C12A 124.4(5) . . ?
N1A C11A H11A 117.8 . . ?
C12A C11A H11A 117.8 . . ?
C8A C12A C11A 120.7(5) . . ?
C8A C12A H12A 119.7 . . ?
C11A C12A H12A 119.7 . . ?
C1B O1B Co1 89.3(2) . 2_545 ?
C10B N1B C11B 115.7(4) . . ?
C10B N1B Co1 121.5(3) . . ?
C11B N1B Co1 122.3(3) . . ?
O2B C1B O1B 121.2(3) . . ?
O2B C1B C2B 119.8(4) . . ?
O1B C1B C2B 118.9(3) . . ?
O2B C1B Co1 61.4(2) . 2_545 ?
O1B C1B Co1 60.32(19) . 2_545 ?
C2B C1B Co1 171.5(3) . 2_545 ?
C1B O2B Co1 88.5(2) . 2_545 ?
C71 C2B C31 118.2(7) . . ?
C3B C2B C7B 119.2(6) . . ?
C3B C2B C1B 120.2(5) . . ?
C71 C2B C1B 121.0(6) . . ?
C31 C2B C1B 120.4(6) . . ?
C7B C2B C1B 120.4(5) . . ?
C2B C3B C4B 121.8(9) . . ?
C2B C3B H3B 119.1 . . ?
C4B C3B H3B 119.1 . . ?
C5B C4B C3B 121.4(10) . . ?
C5B C4B H4B 119.3 . . ?
C3B C4B H4B 119.3 . . ?
C41 C5B C61 118.7(7) . . ?
C4B C5B C6B 117.7(7) . . ?
C4B C5B C8B 121.1(6) . . ?
C41 C5B C8B 118.7(6) . . ?
C61 C5B C8B 121.6(6) . . ?
C6B C5B C8B 121.0(5) . . ?
C7B C6B C5B 120.2(7) . . ?
C7B C6B H6B 119.9 . . ?
C5B C6B H6B 119.9 . . ?
C6B C7B C2B 119.2(8) . . ?
C6B C7B H7B 120.4 . . ?
C2B C7B H7B 120.4 . . ?
C9B C8B C12B 115.6(4) . . ?
C9B C8B C5B 122.2(4) . . ?
C12B C8B C5B 122.1(4) . . ?
C10B C9B C8B 120.3(4) . . ?
C10B C9B H9B 119.8 . . ?
C8B C9B H9B 119.8 . . ?
N1B C10B C9B 124.1(4) . . ?
N1B C10B H10B 118.0 . . ?
C9B C10B H10B 118.0 . . ?
N1B C11B C12B 124.3(4) . . ?
N1B C11B H11B 117.8 . . ?
C12B C11B H11B 117.8 . . ?
C11B C12B C8B 120.0(4) . . ?
C11B C12B H12B 120.0 . . ?
C8B C12B H12B 120.0 . . ?

loop_
_geom_bond_atom_site_label_1
_geom_bond_atom_site_label_2
_geom_bond_distance
_geom_bond_site_symmetry_2
_geom_bond_publ_flag
Co1 O1A 2.026(3) . ?
Co1 O2A 2.059(3) 3_665 ?
Co1 N1A 2.151(3) 4_575 ?
Co1 N1B 2.163(3) . ?
Co1 O1B 2.176(3) 2 ?
Co1 O2B 2.199(3) 2 ?
Co1 C1B 2.504(4) 2 ?
C31 C41 1.395(17) . ?
C31 C2B 1.431(13) . ?
C31 H31 0.9300 . ?
C41 C5B 1.378(14) . ?
C41 H41 0.9300 . ?
C61 C71 1.386(15) . ?
C61 C5B 1.398(13) . ?
C61 H61 0.9300 . ?
C71 C2B 1.384(12) . ?
C71 H71 0.9300 . ?
C91 C101 1.41(2) . ?
C91 C8A 1.479(18) . ?
C91 H91 0.9300 . ?
C101 N1A 1.377(17) . ?
C101 H101 0.9300 . ?
C111 N1A 1.26(3) . ?
C111 C121 1.38(4) . ?
C111 H111 0.9300 . ?
C121 C8A 1.24(3) . ?
C121 H121 0.9300 . ?
O1A C1A 1.255(4) . ?
N1A C11A 1.310(7) . ?
N1A C10A 1.364(7) . ?
C1A O2A 1.266(4) . ?
C1A C2A 1.498(6) . ?
C2A C7A 1.389(6) . ?
C2A C3A 1.411(5) . ?
C3A C4A 1.380(6) . ?
C3A H3A 0.9300 . ?
C4A C5A 1.403(6) . ?
C4A C8A 1.497(6) . ?
C5A C6A 1.395(7) . ?
C5A H5A 0.9300 . ?
C6A C7A 1.399(7) . ?
C6A H6A 0.9300 . ?
C7A H7A 0.9300 . ?
C8A C12A 1.376(7) . ?
C8A C9A 1.414(7) . ?
C9A C10A 1.383(8) . ?
C9A H9A 0.9300 . ?
C10A H10A 0.9300 . ?
C11A C12A 1.383(8) . ?
C11A H11A 0.9300 . ?
C12A H12A 0.9300 . ?
O1B C1B 1.265(5) . ?
N1B C10B 1.332(5) . ?
N1B C11B 1.342(6) . ?
C1B O2B 1.256(5) . ?
C1B C2B 1.514(5) . ?
C2B C3B 1.330(11) . ?
C2B C7B 1.439(10) . ?
C3B C4B 1.394(15) . ?
C3B H3B 0.9300 . ?
C4B C5B 1.369(12) . ?
C4B H4B 0.9300 . ?
C5B C6B 1.431(10) . ?
C5B C8B 1.491(5) . ?
C6B C7B 1.386(12) . ?
C6B H6B 0.9300 . ?
C7B H7B 0.9300 . ?
C8B C9B 1.384(6) . ?
C8B C12B 1.405(6) . ?
C9B C10B 1.381(6) . ?
C9B H9B 0.9300 . ?
C10B H10B 0.9300 . ?
C11B C12B 1.367(6) . ?
C11B H11B 0.9300 . ?
C12B H12B 0.9300 . ?

loop_
_geom_hbond_atom_site_label_D
_geom_hbond_atom_site_label_H
_geom_hbond_atom_site_label_A
_geom_hbond_distance_DH
_geom_hbond_distance_HA
_geom_hbond_distance_DA
_geom_hbond_angle_DHA
_geom_hbond_site_symmetry_A
_geom_hbond_publ_flag
C101^b H101^b O2B 0.93 2.61 3.229(16) 124.8 3_566 yes
C111^b H111^b O1A 0.93 2.56 3.14(3) 120.5 4_576 yes
C111^b H111^b N1B 0.93 2.58 3.11(3) 116.6 2_655 yes
C10A^a H10A^a O2A 0.93 2.49 3.075(7) 121.3 2_655 yes
C9B H9B O2B 0.93 2.37 3.288(5) 168.3 4_565 yes
C10B H10B O2A 0.93 2.50 3.039(5) 117.2 3_665 yes
C11B H11B O1A 0.93 2.58 3.059(5) 112.3 . yes
